data_7244323
loop_
_publ_author_name
'Li, Feize'
'Mei, Lei'
'Peng, Haiyue'
'Hu, Kongqiu'
'Chai, Zhifang'
'Liu, Ning'

_publ_section_title
;
 Impact of the proximity effect on uranyl coordination of conformationally
 variable weakly-bonded cucurbit[6]uril-bipyridinium pseudorotaxane
;
_journal_issue 10
_journal_name_full CrystEngComm
_journal_page_first 1955
_journal_page_last 1965
_journal_paper_doi 10.1039/D1CE01330K
_journal_volume 24
_journal_year 2022
_chemical_absolute_configuration unk
_chemical_formula_moiety 'C19 H22 N3.733 O15.198 U2, C36 H36 N24 O12, 2(H2 O), 0.267(Br), 0.5[H2O]'
_chemical_formula_sum 'C55 H62 Br0.27 N27.74 O29.21 U2'
_chemical_formula_weight 2085.334
_space_group_crystal_system monoclinic
_space_group_IT_number 9
_space_group_name_Hall 'C -2yc'
_space_group_name_H-M_alt 'C 1 c 1'
_symmetry_Int_Tables_number 9
_audit_creation_date 2021-10-18
_audit_creation_method
;
Olex2 1.5-dev
(compiled 2021.10.14 svn.r9718050b for OlexSys, GUI svn.r6225)
;
_audit_update_record
;
2022-01-12 deposited with the CCDC.	2022-01-29 downloaded from the CCDC.
;
_cell_angle_alpha 90
_cell_angle_beta 113.982(3)
_cell_angle_gamma 90
_cell_formula_units_Z 4
_cell_length_a 18.3214(7)
_cell_length_b 17.8962(7)
_cell_length_c 22.4009(9)
_cell_measurement_reflns_used 9993
_cell_measurement_temperature 292.36
_cell_measurement_theta_max 33.32
_cell_measurement_theta_min 2.96
_cell_volume 6710.8(5)
_computing_cell_refinement 'SAINT V8.38A (Bruker, 2018)'
_computing_data_reduction 'SAINT V8.38A (Bruker, 2018)'
_computing_molecular_graphics 'Olex2 1.5-dev (Dolomanov et al., 2009)'
_computing_publication_material 'Olex2 1.5-dev (Dolomanov et al., 2009)'
_computing_structure_refinement 'olex2.refine 1.5-dev (Bourhis et al., 2015)'
_computing_structure_solution 'olex2.solve 1.3 (Bourhis et al., 2015)'
_diffrn_ambient_temperature 292.36
_diffrn_measured_fraction_theta_full 0.9985
_diffrn_measured_fraction_theta_max 0.9988
_diffrn_measurement_device_type 'Bruker APEX-II CCD'
_diffrn_measurement_method '\f and \w scans'
_diffrn_radiation_type 'Mo K\a'
_diffrn_radiation_wavelength 0.71073
_diffrn_reflns_av_R_equivalents 0.0524
_diffrn_reflns_av_unetI/netI 0.0570
_diffrn_reflns_Laue_measured_fraction_full 0.9985
_diffrn_reflns_Laue_measured_fraction_max 0.9988
_diffrn_reflns_limit_h_max 25
_diffrn_reflns_limit_h_min -25
_diffrn_reflns_limit_k_max 25
_diffrn_reflns_limit_k_min -25
_diffrn_reflns_limit_l_max 31
_diffrn_reflns_limit_l_min -31
_diffrn_reflns_number 79808
_diffrn_reflns_point_group_measured_fraction_full 0.9953
_diffrn_reflns_point_group_measured_fraction_max 0.9957
_diffrn_reflns_theta_full 25.2417
_diffrn_reflns_theta_max 27.50
_diffrn_reflns_theta_min 2.95
_exptl_absorpt_coefficient_mu 5.097
_exptl_absorpt_correction_T_max 0.7470
_exptl_absorpt_correction_T_min 0.5375
_exptl_absorpt_correction_type multi-scan
_exptl_absorpt_process_details
;
SADABS-2016/2 (Bruker,2016/2) was used for absorption correction.
wR2(int) was 0.1051 before and 0.0703 after correction.
The Ratio of minimum to maximum transmission is 0.7195.
The \l/2 correction factor is Not present.
;
_exptl_crystal_colour 'light orange'
_exptl_crystal_colour_modifier light
_exptl_crystal_colour_primary orange
_exptl_crystal_density_diffrn 2.064
_exptl_crystal_description block
_exptl_crystal_F_000 4052.2
_refine_diff_density_max 1.8214
_refine_diff_density_min -1.0035
_refine_diff_density_rms 0.1315
_refine_ls_abs_structure_details 'Hooft, R.W.W., Straver, L.H., Spek, A.L. (2010). J. Appl. Cryst., 43, 665-668.'
_refine_ls_abs_structure_Flack 0.048(3)
_refine_ls_d_res_high 0.7697
_refine_ls_d_res_low 6.9031
_refine_ls_goodness_of_fit_ref 1.0459
_refine_ls_hydrogen_treatment constr
_refine_ls_matrix_type full
_refine_ls_number_constraints 120
_refine_ls_number_parameters 1070
_refine_ls_number_reflns 15363
_refine_ls_number_restraints 42
_refine_ls_restrained_S_all 1.0444
_refine_ls_R_factor_all 0.0395
_refine_ls_R_factor_gt 0.0270
_refine_ls_shift/su_max 0.0009
_refine_ls_shift/su_mean 0.0000
_refine_ls_structure_factor_coef Fsqd
_refine_ls_weighting_details 'w=1/[\s^2^(Fo^2^)+(0.0160P)^2^+5.4322P] where P=(Fo^2^+2Fc^2^)/3'
_refine_ls_weighting_scheme calc
_refine_ls_wR_factor_gt 0.0578
_refine_ls_wR_factor_ref 0.0626
_reflns_Friedel_coverage 0.993
_reflns_limit_h_max 23
_reflns_limit_h_min -23
_reflns_limit_k_max 23
_reflns_limit_k_min -23
_reflns_limit_l_max 29
_reflns_limit_l_min -29
_reflns_number_gt 12988
_reflns_number_total 15363
_reflns_threshold_expression I>=2u(I)
_cod_data_source_file d1ce01330k2.cif
_cod_data_source_block URCP1
_cod_depositor_comments 'Adding full bibliography for 7244318--7244323.cif.'
_cod_original_sg_symbol_Hall ' C -2yc'
_cod_original_formula_sum 'Br0.27 C55 H62 N27.74 O29.21 U2 '
_cod_database_code 7244323
_olex2_refinement_description
;
1. Fixed Uiso
 At 1.2 times of:
  All C(H) groups, All C(H,H) groups, All C(H,H,H,H) groups
 At 1.5 times of:
  All O(H,H) groups
2. Restrained distances
 C8-C7 \\sim C9B-C8 \\sim C9B-C10A \\sim C11-C10A \\sim C12-C11 \\sim C13-C12
 with sigma of 0.01
 O30-N1 \\sim O28-N1 \\sim O29-N1
 with sigma of 0.01
3. Restrained planarity
 N1, O28, O29, O30
 with sigma of 0.01
4. Uiso/Uaniso restraints and constraints
Uanis(C9B) \\sim Ueq, Uanis(C9A) \\sim Ueq: with sigma of 0.01 and sigma for
terminal atoms of 0.002
Uanis(C9) \\sim Ueq, Uanis(C11) \\sim Ueq: with sigma of 0.01 and sigma for
terminal atoms of 0.02
Uanis(N1) = Uanis(Br1)
5. Rigid body (RIGU) restrains
 C9B, C9A, C10A, C11, C12
 with sigma for 1-2 distances of 0.001 and sigma for 1-3 distances of 0.001
6. Others
 Sof(Br1)=1-FVAR(1)
 Sof(N1)=Sof(O28)=Sof(O29)=Sof(O30)=FVAR(1)
 Fixed Sof: H12c(0.5) H12d(0.5) H12a(0.5) H12b(0.5) C9B(0.5) H9Ba(0.5)
 H9Bb(0.5) H8aa(0.5) H8ab(0.5) H8bc(0.5) H8bd(0.5) C11(0.5) H11a(0.5) H11b(0.5)
 C10A(0.5) H10a(0.5) H10b(0.5) C10(0.5) H10c(0.5) H10d(0.5) C9(0.5) H9a(0.5)
 H9b(0.5) C9A(0.5) H9Aa(0.5) H9Ab(0.5)
7.a Riding coordinates:
 O27(H27c,H27d)
7.b Free rotating group:
 O26(H26a,H26b)
7.c Ternary CH refined with riding coordinates:
 C32(H32), C43(H43), C40(H40), C35(H35), C37(H37), C34(H34), C41(H41),
 C36(H36), C38(H38), C39(H39), C33(H33), C42(H42)
7.d Secondary CH2 refined with riding coordinates:
 C52(H52a,H52b), C13(H13a,H13b), C50(H50a,H50b), C12(H12c,H12d), C12(H12a,
 H12b), C9B(H9Ba,H9Bb), C8(H8aa,H8ab), C8(H8bc,H8bd), C48(H48a,H48b), C25(H25a,
 H25b), C29(H29a,H29b), C31(H31a,H31b), C23(H23a,H23b), C21(H21a,H21b), C7(H7a,
 H7b), C27(H27a,H27b), C44(H44a,H44b), C54(H54a,H54b), C46(H46a,H46b), C11(H11a,
 H11b), C10A(H10a,H10b), C10(H10c,H10d), C9(H9a,H9b), C9A(H9Aa,H9Ab)
7.e Aromatic/amide H refined with riding coordinates:
 C4(H4), C15(H15), C16(H16), C17(H17), C6(H6), C14(H14), C5(H5), C3(H3)
;
_smtbx_masks_special_details
;
A solvent mask was calculated and 16 electrons were 
found in a volume of 32\%A^3^ in 1 void per unit cell. 
This is consistent with the presence of 0.5[H2O] per 
Formula Unit which account for 20 electrons per unit cell.
;
_smtbx_masks_void_probe_radius 1.2
_smtbx_masks_void_truncation_radius 1.2
_olex2_submission_special_instructions 'No special instructions were received'

loop_
_space_group_symop_id
_space_group_symop_operation_xyz
1 x,y,z
2 x,-y,z+1/2
3 x+1/2,y+1/2,z
4 x+1/2,-y+1/2,z+1/2

loop_
_atom_site_label
_atom_site_type_symbol
_atom_site_fract_x
_atom_site_fract_y
_atom_site_fract_z
_atom_site_U_iso_or_equiv
_atom_site_adp_type
_atom_site_occupancy
_atom_site_refinement_flags_posn
_atom_site_refinement_flags_adp
_atom_site_disorder_group
U1 U 0.543995(14) 0.654929(10) 0.665644(12) 0.02432(7) Uani 1.000000 . . .
N28 N 0.3517(3) 0.7537(3) 0.3713(2) 0.0445(13) Uani 1.000000 . . .
O3 O 0.5269(2) 0.58698(17) 0.57156(17) 0.0321(8) Uani 1.000000 . . .
C52 C 0.3044(4) -0.0685(3) 0.5253(3) 0.0364(14) Uani 1.000000 . . .
H52a H 0.2549(4) -0.0913(3) 0.4958(3) 0.0437(17) Uiso 1.000000 R . .
H52b H 0.3295(4) -0.1024(3) 0.5617(3) 0.0437(17) Uiso 1.000000 R . .
U2 U 0.453462(14) 0.656310(10) 0.479645(12) 0.02533(7) Uani 1.000000 . . .
C1 C 0.4996(4) 0.5294(3) 0.3828(3) 0.0382(13) Uani 1.000000 . . .
O4 O 0.4533(2) 0.71715(18) 0.57048(16) 0.0302(8) Uani 1.000000 . . .
C53 C 0.4320(3) -0.0865(3) 0.5146(3) 0.0336(12) Uani 1.000000 . . .
O6 O 0.3659(2) 0.6062(2) 0.47011(19) 0.0468(10) Uani 1.000000 . . .
O20 O 0.6711(3) -0.0604(3) 0.5953(2) 0.0518(13) Uani 1.000000 . . .
C4 C 0.4763(4) 0.4055(3) 0.3249(3) 0.0381(13) Uani 1.000000 . . .
H4 H 0.4914(4) 0.4269(3) 0.2937(3) 0.0457(15) Uiso 1.000000 R . .
O13 O 0.5977(3) -0.2775(2) 0.7742(2) 0.0429(11) Uani 1.000000 . . .
O5 O 0.5369(2) 0.7098(2) 0.48498(18) 0.0380(9) Uani 1.000000 . . .
N22 N 0.5870(3) 0.2900(3) 0.7720(2) 0.0313(12) Uani 1.000000 . . .
C15 C 0.5582(4) -0.0831(3) 0.7292(3) 0.0331(12) Uani 1.000000 . . .
H15 H 0.5071(4) -0.0882(3) 0.6965(3) 0.0397(14) Uiso 1.000000 R . .
O11 O 0.5273(4) 0.5557(2) 0.3470(3) 0.0756(17) Uani 1.000000 . . .
O7 O 0.4882(3) 0.5635(2) 0.4272(2) 0.0618(14) Uani 1.000000 . . .
N3 N 0.5933(3) -0.0159(3) 0.7426(2) 0.0327(11) Uani 1.000000 . . .
O16 O 0.2347(3) 0.2231(3) 0.4439(2) 0.0401(11) Uani 1.000000 . . .
O25 O 0.6573(3) 0.1794(2) 0.79869(18) 0.0395(10) Uani 1.000000 . . .
C16 C 0.7079(4) -0.0666(4) 0.8250(3) 0.0515(16) Uani 1.000000 . . .
H16 H 0.7588(4) -0.0602(4) 0.8576(3) 0.062(2) Uiso 1.000000 R . .
O15 O 0.5229(2) 0.42270(18) 0.58184(17) 0.0355(9) Uani 1.000000 . . .
C18 C 0.5982(4) -0.1449(3) 0.7641(2) 0.0338(12) Uani 1.000000 . . .
O14 O 0.3231(2) 0.3697(2) 0.55806(18) 0.0335(9) Uani 1.000000 . . .
O17 O 0.6242(3) 0.3254(2) 0.4923(2) 0.0441(11) Uani 1.000000 . . .
O19 O 0.3452(2) 0.1351(2) 0.35936(19) 0.0375(9) Uani 1.000000 . . .
N19 N 0.7661(3) 0.1331(3) 0.6146(3) 0.0444(13) Uani 1.000000 . . .
N20 N 0.7643(4) 0.2157(3) 0.6874(3) 0.0403(14) Uani 1.000000 . . .
N17 N 0.5961(3) -0.0381(3) 0.4857(3) 0.0425(13) Uani 1.000000 . . .
N6 N 0.2299(3) 0.1797(3) 0.5396(2) 0.0314(11) Uani 1.000000 . . .
N7 N 0.2911(3) 0.2788(3) 0.6167(2) 0.0302(10) Uani 1.000000 . . .
O18 O 0.5342(3) 0.1809(2) 0.3765(2) 0.0490(12) Uani 1.000000 . . .
C32 C 0.7772(4) 0.2033(3) 0.5883(3) 0.0415(16) Uani 1.000000 . . .
H32 H 0.8283(4) 0.2046(3) 0.5840(3) 0.0497(19) Uiso 1.000000 R . .
C43 C 0.6799(4) 0.0520(3) 0.4694(3) 0.0402(13) Uani 1.000000 . . .
H43 H 0.7230(4) 0.0413(3) 0.4554(3) 0.0483(16) Uiso 1.000000 R . .
C40 C 0.3270(3) -0.0392(3) 0.4235(3) 0.0345(12) Uani 1.000000 . . .
H40 H 0.2821(3) -0.0707(3) 0.3960(3) 0.0414(14) Uiso 1.000000 R . .
N2 N 0.4314(3) 0.3420(2) 0.4145(2) 0.0274(10) Uani 1.000000 . . .
O24 O 0.4644(2) 0.1289(2) 0.77828(19) 0.0367(9) Uani 1.000000 . . .
N9 N 0.5322(3) 0.3841(2) 0.6833(2) 0.0275(9) Uani 1.000000 . . .
C35 C 0.5959(4) 0.3623(3) 0.7438(3) 0.0303(13) Uani 1.000000 . . .
H35 H 0.6066(4) 0.4021(3) 0.7763(3) 0.0364(16) Uiso 1.000000 R . .
N18 N 0.7027(3) 0.0323(3) 0.5370(3) 0.0422(15) Uani 1.000000 . . .
C45 C 0.7640(4) 0.1404(4) 0.6747(4) 0.0381(16) Uani 1.000000 . . .
O23 O 0.3696(2) -0.0183(2) 0.65854(19) 0.0382(10) Uani 1.000000 . . .
O21 O 0.7619(3) 0.0905(2) 0.7113(3) 0.0497(13) Uani 1.000000 . . .
O22 O 0.4670(2) -0.1172(2) 0.5680(2) 0.0462(11) Uani 1.000000 . . .
C13 C 0.5515(4) 0.0496(3) 0.7009(3) 0.0437(15) Uani 1.000000 D . .
H13a H 0.4947(4) 0.0465(3) 0.6899(3) 0.0525(18) Uiso 1.000000 R . .
H13b H 0.5715(4) 0.0956(3) 0.7249(3) 0.0525(18) Uiso 1.000000 R . .
C50 C 0.3016(4) 0.1155(3) 0.6871(3) 0.0338(12) Uani 1.000000 . . .
H50a H 0.3285(4) 0.0785(3) 0.7204(3) 0.0406(15) Uiso 1.000000 R . .
H50b H 0.2517(4) 0.1282(3) 0.6901(3) 0.0406(15) Uiso 1.000000 R . .
C12 C 0.5660(5) 0.0497(4) 0.6391(3) 0.0578(18) Uani 1.000000 D U .
H12c H 0.5635(5) -0.0017(4) 0.6246(3) 0.069(2) Uiso 0.500000 R . 2
H12d H 0.6202(5) 0.0670(4) 0.6504(3) 0.069(2) Uiso 0.500000 R . 2
H12a H 0.5366(5) 0.0092(4) 0.6107(3) 0.069(2) Uiso 0.500000 R . 1
H12b H 0.6224(5) 0.0425(4) 0.6497(3) 0.069(2) Uiso 0.500000 R . 1
O12 O 0.4953(2) -0.2257(2) 0.69462(18) 0.0408(9) Uani 1.000000 . . .
C37 C 0.3174(3) 0.2564(3) 0.6851(2) 0.0300(11) Uani 1.000000 . . .
H37 H 0.2756(3) 0.2646(3) 0.7011(2) 0.0360(13) Uiso 1.000000 R . .
O2 O 0.4664(2) 0.6038(2) 0.67528(19) 0.0403(9) Uani 1.000000 . . .
C20 C 0.6754(4) 0.2907(3) 0.5354(3) 0.0342(13) Uani 1.000000 . . .
C9B C 0.4372(13) 0.2146(9) 0.5499(9) 0.062(6) Uani 0.500000 D U 1
H9Ba H 0.4553(13) 0.2492(9) 0.5863(9) 0.074(7) Uiso 0.500000 R . 1
H9Bb H 0.3794(13) 0.2189(9) 0.5301(9) 0.074(7) Uiso 0.500000 R . 1
O1 O 0.6226(2) 0.70531(18) 0.65682(17) 0.0329(8) Uani 1.000000 . . .
N24 N 0.3507(3) 0.1814(3) 0.7003(2) 0.0329(10) Uani 1.000000 . . .
C19 C 0.5604(4) -0.2199(3) 0.7444(3) 0.0367(12) Uani 1.000000 . . .
O10 O 0.3103(3) 0.7955(3) 0.3271(2) 0.0687(15) Uani 1.000000 . . .
O8 O 0.3828(3) 0.6949(3) 0.3621(2) 0.0539(13) Uani 1.000000 . . .
C8 C 0.4633(4) 0.2479(4) 0.5022(3) 0.0495(16) Uani 1.000000 D . .
H8aa H 0.5158(4) 0.2697(4) 0.5248(3) 0.0594(19) Uiso 0.500000 R . 1
H8ab H 0.4672(4) 0.2092(4) 0.4733(3) 0.0594(19) Uiso 0.500000 R . 1
H8bc H 0.4563(4) 0.2031(4) 0.4759(3) 0.0594(19) Uiso 0.500000 R . 2
H8bd H 0.5177(4) 0.2653(4) 0.5149(3) 0.0594(19) Uiso 0.500000 R . 2
O9 O 0.3656(3) 0.7687(2) 0.43068(19) 0.0489(11) Uani 1.000000 . . .
C17 C 0.6740(4) -0.1361(3) 0.8120(3) 0.0442(14) Uani 1.000000 . . .
H17 H 0.7022(4) -0.1774(3) 0.8353(3) 0.0531(17) Uiso 1.000000 R . .
N23 N 0.4540(3) 0.2546(2) 0.7550(2) 0.0314(10) Uani 1.000000 . . .
N15 N 0.4119(3) 0.0222(2) 0.3842(2) 0.0326(10) Uani 1.000000 . . .
N5 N 0.2346(3) 0.0985(3) 0.4663(2) 0.0346(11) Uani 1.000000 . . .
C51 C 0.3187(4) 0.0186(3) 0.6154(3) 0.0302(14) Uani 1.000000 . . .
C34 C 0.6680(3) 0.3512(2) 0.7272(2) 0.0312(11) Uani 1.000000 . . .
H34 H 0.7120(3) 0.3847(2) 0.7528(2) 0.0375(14) Uiso 1.000000 R . .
N10 N 0.6370(3) 0.3683(2) 0.6582(2) 0.0295(9) Uani 1.000000 . . .
C41 C 0.4008(4) -0.0505(3) 0.4070(3) 0.0340(13) Uani 1.000000 . . .
H41 H 0.3907(4) -0.0887(3) 0.3732(3) 0.0408(16) Uiso 1.000000 R . .
C49 C 0.4276(3) 0.1826(3) 0.7479(3) 0.0276(12) Uani 1.000000 . . .
C26 C 0.2335(4) 0.1727(3) 0.4789(3) 0.0318(13) Uani 1.000000 . . .
C6 C 0.4333(3) 0.3014(3) 0.3660(3) 0.0324(14) Uani 1.000000 . . .
H6 H 0.4196(3) 0.2510(3) 0.3633(3) 0.0389(16) Uiso 1.000000 R . .
C36 C 0.3914(3) 0.3080(3) 0.7209(2) 0.0275(10) Uani 1.000000 . . .
H36 H 0.3823(3) 0.3421(3) 0.7514(2) 0.0330(13) Uiso 1.000000 R . .
N14 N 0.5440(3) 0.0544(2) 0.3969(2) 0.0393(11) Uani 1.000000 . . .
N4 N 0.3085(3) 0.0396(2) 0.4106(2) 0.0318(10) Uani 1.000000 . . .
N27 N 0.3558(3) -0.0604(2) 0.4918(2) 0.0329(10) Uani 1.000000 . . .
C48 C 0.5337(3) 0.2753(3) 0.8018(2) 0.0300(11) Uani 1.000000 . . .
H48a H 0.5552(3) 0.2351(3) 0.8331(2) 0.0360(13) Uiso 1.000000 R . .
H48b H 0.5299(3) 0.3194(3) 0.8255(2) 0.0360(13) Uiso 1.000000 R . .
C25 C 0.2194(3) 0.2508(3) 0.5645(2) 0.0317(11) Uani 1.000000 . . .
H25a H 0.2017(3) 0.2868(3) 0.5291(2) 0.0380(14) Uiso 1.000000 R . .
H25b H 0.1776(3) 0.2464(3) 0.5805(2) 0.0380(14) Uiso 1.000000 R . .
N8 N 0.3992(3) 0.3482(2) 0.6676(2) 0.0302(11) Uani 1.000000 . . .
N16 N 0.4618(3) -0.0742(2) 0.4688(2) 0.0380(11) Uani 1.000000 . . .
N11 N 0.7088(3) 0.3086(2) 0.6008(2) 0.0377(11) Uani 1.000000 . . .
C29 C 0.4654(4) 0.0352(3) 0.3528(3) 0.0402(13) Uani 1.000000 . . .
H29a H 0.4440(4) 0.0752(3) 0.3213(3) 0.0482(16) Uiso 1.000000 R . .
H29b H 0.4676(4) -0.0095(3) 0.3292(3) 0.0482(16) Uiso 1.000000 R . .
C31 C 0.6974(4) 0.1942(3) 0.4650(3) 0.0433(15) Uani 1.000000 . . .
H31a H 0.6708(4) 0.2312(3) 0.4315(3) 0.0519(17) Uiso 1.000000 R . .
H31b H 0.7482(4) 0.1825(3) 0.4633(3) 0.0519(17) Uiso 1.000000 R . .
C38 C 0.2181(3) 0.1072(3) 0.5646(3) 0.0324(12) Uani 1.000000 . . .
H38 H 0.1670(3) 0.1049(3) 0.5689(3) 0.0389(14) Uiso 1.000000 R . .
C28 C 0.3543(3) 0.0721(3) 0.3822(2) 0.0304(11) Uani 1.000000 . . .
C47 C 0.6456(3) 0.2410(3) 0.7739(2) 0.0310(12) Uani 1.000000 . . .
N12 N 0.7121(3) 0.2261(3) 0.5283(2) 0.0421(12) Uani 1.000000 . . .
C14 C 0.6666(4) -0.0072(3) 0.7899(3) 0.0433(14) Uani 1.000000 . . .
H14 H 0.6895(4) 0.0401(3) 0.7987(3) 0.0519(17) Uiso 1.000000 R . .
N26 N 0.2856(3) 0.0009(2) 0.5501(2) 0.0330(10) Uani 1.000000 . . .
C5 C 0.4549(4) 0.3316(3) 0.3201(3) 0.0397(13) Uani 1.000000 . . .
H5 H 0.4551(4) 0.3025(3) 0.2858(3) 0.0476(16) Uiso 1.000000 R . .
N13 N 0.6487(3) 0.1267(3) 0.4506(3) 0.0407(12) Uani 1.000000 . . .
C23 C 0.4547(3) 0.4086(2) 0.6770(2) 0.0293(11) Uani 1.000000 . . .
H23a H 0.4330(3) 0.4426(2) 0.6402(2) 0.0351(13) Uiso 1.000000 R . .
H23b H 0.4605(3) 0.4361(2) 0.7160(2) 0.0351(13) Uiso 1.000000 R . .
C21 C 0.6877(4) 0.3774(3) 0.6240(3) 0.0387(14) Uani 1.000000 . . .
H21a H 0.7365(4) 0.4022(3) 0.6528(3) 0.0465(16) Uiso 1.000000 R . .
H21b H 0.6611(4) 0.4100(3) 0.5869(3) 0.0465(16) Uiso 1.000000 R . .
O27 O 0.7853(6) -0.0653(5) 0.7217(4) 0.166(4) Uani 1.000000 . . .
H27c H 0.7816(6) -0.0503(5) 0.6846(4) 0.249(6) Uiso 1.000000 R . .
H27d H 0.8353(6) -0.0686(5) 0.7446(4) 0.249(6) Uiso 1.000000 R . .
C7 C 0.4072(3) 0.3058(3) 0.4633(3) 0.0370(12) Uani 1.000000 D . .
H7a H 0.3548(3) 0.2835(3) 0.4407(3) 0.0444(15) Uiso 1.000000 R . .
H7b H 0.4028(3) 0.3438(3) 0.4926(3) 0.0444(15) Uiso 1.000000 R . .
C39 C 0.2209(3) 0.0512(3) 0.5125(2) 0.0306(11) Uani 1.000000 . . .
H39 H 0.1703(3) 0.0241(3) 0.4918(2) 0.0368(14) Uiso 1.000000 R . .
C33 C 0.7755(3) 0.2609(3) 0.6388(3) 0.0410(14) Uani 1.000000 . . .
H33 H 0.8255(3) 0.2892(3) 0.6575(3) 0.0491(17) Uiso 1.000000 R . .
C3 C 0.4519(3) 0.4153(3) 0.4204(3) 0.0305(11) Uani 1.000000 . . .
H3 H 0.4500(3) 0.4433(3) 0.4547(3) 0.0366(13) Uiso 1.000000 R . .
C27 C 0.2340(3) 0.0721(3) 0.4051(3) 0.0332(13) Uani 1.000000 . . .
H27a H 0.2211(3) 0.1136(3) 0.3747(3) 0.0398(15) Uiso 1.000000 R . .
H27b H 0.1921(3) 0.0350(3) 0.3869(3) 0.0398(15) Uiso 1.000000 R . .
C44 C 0.7758(4) 0.0595(3) 0.5902(3) 0.0457(15) Uani 1.000000 . . .
H44a H 0.8181(4) 0.0622(3) 0.5747(3) 0.0548(19) Uiso 1.000000 R . .
H44b H 0.7921(4) 0.0239(3) 0.6260(3) 0.0548(19) Uiso 1.000000 R . .
C54 C 0.5404(4) -0.0983(3) 0.4767(3) 0.0436(14) Uani 1.000000 . . .
H54a H 0.5618(4) -0.1313(3) 0.5142(3) 0.0523(17) Uiso 1.000000 R . .
H54b H 0.5357(4) -0.1267(3) 0.4385(3) 0.0523(17) Uiso 1.000000 R . .
N25 N 0.2841(3) 0.0832(2) 0.6239(2) 0.0318(10) Uani 1.000000 . . .
C22 C 0.5605(3) 0.3945(2) 0.6351(2) 0.0288(11) Uani 1.000000 . . .
N21 N 0.6894(3) 0.2729(2) 0.7437(2) 0.0347(10) Uani 1.000000 . . .
C55 C 0.6575(4) -0.0254(3) 0.5448(3) 0.0443(15) Uani 1.000000 . . .
C24 C 0.3358(3) 0.3353(3) 0.6092(3) 0.0284(11) Uani 1.000000 . . .
C2 C 0.4754(3) 0.4482(2) 0.3757(2) 0.0293(11) Uani 1.000000 . . .
C42 C 0.6061(3) 0.0013(3) 0.4332(3) 0.0378(13) Uani 1.000000 . . .
H42 H 0.6163(3) -0.0336(3) 0.4038(3) 0.0453(15) Uiso 1.000000 R . .
C30 C 0.5708(4) 0.1265(3) 0.4053(3) 0.0391(13) Uani 1.000000 . . .
N1 N 0.6715(6) 0.5451(5) 0.7429(6) 0.0390(11) Uani 0.735(4) D . 1
C46 C 0.7646(3) 0.2432(3) 0.7483(3) 0.0416(14) Uani 1.000000 . . .
H46a H 0.7801(3) 0.2026(3) 0.7798(3) 0.0499(17) Uiso 1.000000 R . .
H46b H 0.8048(3) 0.2820(3) 0.7650(3) 0.0499(17) Uiso 1.000000 R . .
O26 O 0.2365(3) 0.4000(3) 0.4208(2) 0.0712(16) Uani 1.000000 . . .
H26a H 0.274(3) 0.383(5) 0.412(4) 0.107(2) Uiso 1.000000 G . .
H26b H 0.255(4) 0.399(5) 0.4623(4) 0.107(2) Uiso 1.000000 G . .
C11 C 0.5128(9) 0.0942(6) 0.5833(7) 0.062(4) Uani 0.500000 D U 2
H11a H 0.5332(9) 0.0958(6) 0.5496(7) 0.074(4) Uiso 0.500000 R . 2
H11b H 0.4598(9) 0.0723(6) 0.5649(7) 0.074(4) Uiso 0.500000 R . 2
O28 O 0.6359(3) 0.5410(3) 0.6822(2) 0.0427(14) Uani 0.735(4) D . 1
O29 O 0.7316(4) 0.5081(3) 0.7737(3) 0.0585(18) Uani 0.735(4) D . 1
O30 O 0.6421(4) 0.5893(4) 0.7702(3) 0.0607(19) Uani 0.735(4) D . 1
Br1 Br 0.65291(18) 0.54710(16) 0.74282(18) 0.0390(11) Uani 0.265(4) . . 2
C10A C 0.4527(9) 0.1413(8) 0.5797(9) 0.071(4) Uani 0.500000 D U 1
H10a H 0.4360(9) 0.1396(8) 0.6156(9) 0.085(5) Uiso 0.500000 R . 1
H10b H 0.4230(9) 0.1037(8) 0.5479(9) 0.085(5) Uiso 0.500000 R . 1
C10 C 0.5093(9) 0.1759(8) 0.6093(6) 0.053(3) Uani 0.500000 . . 2
H10c H 0.4999(9) 0.1713(8) 0.6488(6) 0.063(4) Uiso 0.500000 R . 2
H10d H 0.5615(9) 0.1984(8) 0.6217(6) 0.063(4) Uiso 0.500000 R . 2
C9 C 0.5375(12) 0.1270(9) 0.6033(9) 0.071(4) Uani 0.500000 . U 1
H9a H 0.5658(12) 0.1667(9) 0.6333(9) 0.086(5) Uiso 0.500000 R . 1
H9b H 0.5526(12) 0.1292(9) 0.5666(9) 0.086(5) Uiso 0.500000 R . 1
C9A C 0.4487(11) 0.2289(8) 0.5647(8) 0.044(4) Uani 0.500000 . U 2
H9Aa H 0.4500(11) 0.2748(8) 0.5882(8) 0.053(5) Uiso 0.500000 R . 2
H9Ab H 0.3959(11) 0.2072(8) 0.5515(8) 0.053(5) Uiso 0.500000 R . 2

loop_
_atom_site_aniso_label
_atom_site_aniso_U_11
_atom_site_aniso_U_22
_atom_site_aniso_U_33
_atom_site_aniso_U_12
_atom_site_aniso_U_13
_atom_site_aniso_U_23
U1 0.02926(16) 0.02306(13) 0.02318(14) -0.00238(10) 0.01328(12) 0.00090(10)
N28 0.047(3) 0.050(3) 0.033(3) -0.020(3) 0.013(2) 0.002(2)
O3 0.046(2) 0.0246(16) 0.0281(17) 0.0024(15) 0.0171(17) -0.0046(14)
C52 0.040(3) 0.034(3) 0.034(3) -0.012(2) 0.015(3) 0.008(2)
U2 0.03021(17) 0.02448(13) 0.02425(14) -0.00674(10) 0.01410(13) -0.00297(10)
C1 0.059(4) 0.026(2) 0.036(3) 0.004(3) 0.026(3) 0.005(2)
O4 0.035(2) 0.0311(17) 0.0249(17) 0.0023(15) 0.0122(15) -0.0023(14)
C53 0.038(3) 0.023(2) 0.037(3) -0.005(2) 0.012(2) 0.005(2)
O6 0.041(2) 0.054(2) 0.044(2) -0.0221(19) 0.0154(19) -0.0027(19)
O20 0.059(3) 0.044(2) 0.059(3) 0.007(2) 0.030(3) 0.006(2)
C4 0.059(4) 0.034(3) 0.032(3) 0.003(3) 0.030(3) 0.003(2)
O13 0.067(3) 0.029(2) 0.033(2) 0.006(2) 0.020(2) 0.0012(17)
O5 0.037(2) 0.036(2) 0.047(2) -0.0101(16) 0.0232(18) -0.0015(16)
N22 0.037(3) 0.024(2) 0.027(2) 0.0027(19) 0.007(2) 0.0066(18)
C15 0.042(3) 0.028(3) 0.028(3) 0.000(2) 0.012(2) -0.002(2)
O11 0.145(5) 0.028(2) 0.095(4) -0.014(3) 0.091(4) -0.001(2)
O7 0.114(4) 0.029(2) 0.054(3) -0.002(2) 0.046(3) -0.0093(19)
N3 0.037(3) 0.028(2) 0.032(2) 0.000(2) 0.013(2) 0.001(2)
O16 0.043(3) 0.041(2) 0.043(3) 0.002(2) 0.024(2) 0.0156(19)
O25 0.053(3) 0.0198(16) 0.036(2) 0.0031(18) 0.0078(19) 0.0046(15)
C16 0.036(3) 0.060(4) 0.042(3) -0.004(3) -0.001(3) 0.001(3)
O15 0.045(3) 0.0310(17) 0.027(2) 0.0004(15) 0.011(2) 0.0048(15)
C18 0.050(3) 0.029(3) 0.025(2) 0.000(2) 0.018(2) -0.0013(19)
O14 0.037(2) 0.0365(19) 0.0296(19) 0.0030(17) 0.0161(18) 0.0119(16)
O17 0.047(3) 0.037(2) 0.054(3) 0.006(2) 0.026(2) 0.006(2)
O19 0.041(2) 0.0295(18) 0.041(2) -0.0023(17) 0.0152(18) 0.0080(16)
N19 0.035(3) 0.035(3) 0.063(4) 0.009(2) 0.020(3) -0.005(3)
N20 0.038(3) 0.036(3) 0.043(3) 0.003(2) 0.013(3) 0.000(2)
N17 0.046(3) 0.032(2) 0.056(3) -0.002(2) 0.027(3) 0.002(2)
N6 0.031(3) 0.032(3) 0.032(3) -0.002(2) 0.014(2) 0.008(2)
N7 0.028(3) 0.037(2) 0.026(2) 0.006(2) 0.0119(19) 0.0118(19)
O18 0.057(3) 0.025(2) 0.076(3) 0.008(2) 0.037(3) 0.011(2)
C32 0.025(3) 0.034(3) 0.070(5) -0.004(3) 0.024(3) -0.004(3)
C43 0.044(3) 0.029(3) 0.063(4) 0.003(2) 0.037(3) -0.002(3)
C40 0.037(3) 0.029(2) 0.035(3) -0.008(2) 0.012(2) -0.002(2)
N2 0.028(2) 0.025(2) 0.033(3) 0.0013(18) 0.016(2) 0.0028(18)
O24 0.040(2) 0.032(2) 0.034(2) 0.0044(18) 0.0111(18) 0.0066(17)
N9 0.032(2) 0.0205(19) 0.029(2) 0.0007(17) 0.0106(18) 0.0045(16)
C35 0.043(4) 0.018(2) 0.022(3) -0.002(2) 0.006(2) -0.002(2)
N18 0.035(3) 0.031(3) 0.063(4) 0.005(2) 0.022(3) -0.002(2)
C45 0.021(3) 0.033(3) 0.052(4) 0.005(3) 0.006(3) -0.007(3)
O23 0.035(2) 0.037(2) 0.034(2) 0.0023(18) 0.0052(18) 0.0092(17)
O21 0.048(3) 0.034(2) 0.061(3) 0.0095(19) 0.017(3) 0.010(2)
O22 0.058(3) 0.034(2) 0.044(2) 0.0040(18) 0.018(2) 0.0118(18)
C13 0.050(4) 0.025(3) 0.050(3) 0.002(2) 0.013(3) -0.003(2)
C50 0.033(3) 0.034(3) 0.036(3) -0.002(2) 0.015(2) 0.010(2)
C12 0.071(4) 0.051(4) 0.057(4) 0.011(3) 0.033(3) 0.013(3)
O12 0.047(2) 0.0347(19) 0.037(2) -0.0010(18) 0.0139(18) -0.0079(16)
C37 0.036(3) 0.034(3) 0.029(3) 0.010(2) 0.022(2) 0.008(2)
O2 0.043(2) 0.043(2) 0.042(2) -0.0143(18) 0.0239(18) -0.0004(17)
C20 0.033(3) 0.029(3) 0.050(4) -0.006(3) 0.027(3) -0.004(3)
C9B 0.072(9) 0.067(7) 0.050(8) 0.001(4) 0.029(4) 0.010(4)
O1 0.0316(19) 0.0282(17) 0.041(2) -0.0045(15) 0.0174(16) 0.0023(15)
N24 0.040(3) 0.030(2) 0.032(2) 0.004(2) 0.019(2) 0.0083(18)
C19 0.056(4) 0.030(3) 0.033(3) -0.001(3) 0.029(3) -0.003(2)
O10 0.076(3) 0.062(3) 0.044(3) -0.000(3) -0.000(2) 0.018(2)
O8 0.081(4) 0.045(3) 0.032(2) -0.001(3) 0.020(2) -0.005(2)
C8 0.043(4) 0.061(4) 0.051(4) 0.005(3) 0.026(3) 0.016(3)
O9 0.058(3) 0.046(2) 0.040(2) 0.012(2) 0.017(2) 0.0006(18)
C17 0.047(4) 0.042(3) 0.037(3) 0.010(3) 0.010(3) 0.009(2)
N23 0.038(2) 0.024(2) 0.029(2) 0.0043(18) 0.0107(19) 0.0041(16)
N15 0.039(3) 0.025(2) 0.039(3) -0.0016(19) 0.022(2) 0.0056(18)
N5 0.036(3) 0.037(3) 0.031(3) 0.001(2) 0.014(2) 0.009(2)
C51 0.025(3) 0.033(3) 0.032(3) -0.010(2) 0.011(2) 0.007(2)
C34 0.035(3) 0.016(2) 0.035(3) -0.004(2) 0.007(2) -0.0018(19)
N10 0.031(2) 0.0228(19) 0.036(2) 0.0003(17) 0.0143(19) 0.0015(17)
C41 0.044(4) 0.020(3) 0.038(3) -0.006(2) 0.017(3) -0.003(2)
C49 0.034(3) 0.029(3) 0.024(3) -0.001(2) 0.017(2) 0.001(2)
C26 0.024(3) 0.033(3) 0.035(3) -0.002(3) 0.007(2) 0.008(3)
C6 0.035(3) 0.019(2) 0.041(3) -0.002(2) 0.013(3) 0.001(2)
C36 0.039(3) 0.024(2) 0.025(2) 0.002(2) 0.019(2) 0.0019(18)
N14 0.042(3) 0.022(2) 0.061(3) -0.0008(19) 0.030(2) 0.0040(19)
N4 0.034(2) 0.030(2) 0.029(2) -0.0041(19) 0.0105(18) 0.0048(17)
N27 0.042(3) 0.027(2) 0.027(2) -0.0031(19) 0.012(2) 0.0058(16)
C48 0.040(3) 0.028(2) 0.018(2) -0.001(2) 0.008(2) -0.0005(19)
C25 0.022(3) 0.041(3) 0.033(3) 0.005(2) 0.013(2) 0.011(2)
N8 0.039(3) 0.027(2) 0.027(2) 0.0012(19) 0.015(2) 0.0045(18)
N16 0.041(3) 0.034(2) 0.042(3) 0.003(2) 0.019(2) 0.008(2)
N11 0.039(3) 0.034(2) 0.046(3) 0.002(2) 0.023(2) -0.001(2)
C29 0.053(4) 0.033(3) 0.040(3) 0.003(3) 0.025(3) 0.003(2)
C31 0.058(4) 0.032(3) 0.060(4) -0.007(3) 0.044(3) -0.002(3)
C38 0.026(3) 0.035(3) 0.035(3) -0.002(2) 0.011(2) 0.011(2)
C28 0.036(3) 0.030(3) 0.022(2) -0.010(2) 0.008(2) -0.0032(19)
C47 0.031(3) 0.024(2) 0.023(2) -0.002(2) -0.004(2) -0.0030(19)
N12 0.037(3) 0.038(3) 0.054(3) 0.002(2) 0.023(2) -0.005(2)
C14 0.047(3) 0.038(3) 0.039(3) -0.013(3) 0.011(3) -0.007(2)
N26 0.033(2) 0.033(2) 0.032(2) -0.0012(19) 0.0121(19) 0.0075(18)
C5 0.058(4) 0.031(3) 0.036(3) -0.003(2) 0.025(3) -0.009(2)
N13 0.047(3) 0.025(2) 0.057(3) -0.002(2) 0.028(3) 0.001(2)
C23 0.041(3) 0.017(2) 0.030(3) 0.004(2) 0.015(2) 0.0044(18)
C21 0.043(3) 0.023(3) 0.054(4) -0.002(2) 0.024(3) 0.006(3)
O27 0.250(11) 0.150(7) 0.119(6) 0.122(7) 0.097(7) 0.056(5)
C7 0.041(3) 0.032(3) 0.045(3) -0.003(2) 0.025(3) 0.009(2)
C39 0.024(3) 0.037(3) 0.029(3) -0.007(2) 0.010(2) 0.003(2)
C33 0.022(3) 0.039(3) 0.058(4) -0.004(2) 0.013(3) -0.002(3)
C3 0.044(3) 0.024(2) 0.031(3) 0.004(2) 0.023(2) 0.002(2)
C27 0.033(3) 0.037(3) 0.023(3) -0.000(2) 0.004(2) 0.006(2)
C44 0.034(3) 0.034(3) 0.071(5) 0.012(3) 0.024(3) -0.003(3)
C54 0.057(4) 0.021(2) 0.057(4) 0.003(2) 0.028(3) 0.004(2)
N25 0.031(2) 0.033(2) 0.027(2) -0.0017(19) 0.0074(19) 0.0070(18)
C22 0.040(3) 0.014(2) 0.033(3) -0.005(2) 0.016(2) -0.0064(19)
N21 0.035(2) 0.027(2) 0.035(2) 0.0053(19) 0.0063(19) 0.0022(18)
C55 0.046(4) 0.030(3) 0.071(5) 0.011(3) 0.038(3) 0.001(3)
C24 0.035(3) 0.027(3) 0.028(3) 0.005(2) 0.016(2) 0.002(2)
C2 0.039(3) 0.022(2) 0.030(3) 0.000(2) 0.017(2) 0.0014(18)
C42 0.046(3) 0.023(2) 0.057(4) 0.006(2) 0.035(3) -0.000(2)
C30 0.043(4) 0.033(3) 0.058(4) 0.001(3) 0.038(3) -0.002(3)
N1 0.0498(19) 0.0230(10) 0.0423(12) -0.0001(10) 0.0169(12) 0.0062(7)
C46 0.029(3) 0.034(3) 0.047(3) 0.005(2) 0.001(3) 0.002(2)
O26 0.087(4) 0.055(3) 0.051(3) 0.040(3) 0.007(3) 0.001(2)
C11 0.074(7) 0.034(5) 0.065(5) -0.008(3) 0.016(3) 0.008(3)
O28 0.054(3) 0.029(3) 0.035(3) 0.002(2) 0.009(3) 0.000(2)
O29 0.067(4) 0.034(3) 0.055(4) 0.004(3) 0.005(3) 0.013(3)
O30 0.075(5) 0.059(4) 0.039(3) 0.020(4) 0.013(3) 0.001(3)
Br1 0.0498(19) 0.0230(10) 0.0423(12) -0.0001(10) 0.0169(12) 0.0062(7)
C10A 0.063(10) 0.073(7) 0.078(11) 0.001(6) 0.031(9) 0.022(5)
C10 0.045(8) 0.063(8) 0.049(8) 0.006(7) 0.018(6) 0.005(6)
C9 0.103(9) 0.041(6) 0.080(8) 0.007(4) 0.047(4) 0.002(4)
C9A 0.059(8) 0.036(6) 0.041(6) 0.006(4) 0.024(4) 0.006(4)

loop_
_atom_type_symbol
_atom_type_scat_dispersion_real
_atom_type_scat_dispersion_imag
_atom_type_scat_Cromer_Mann_a1
_atom_type_scat_Cromer_Mann_a2
_atom_type_scat_Cromer_Mann_a3
_atom_type_scat_Cromer_Mann_a4
_atom_type_scat_Cromer_Mann_b1
_atom_type_scat_Cromer_Mann_b2
_atom_type_scat_Cromer_Mann_b3
_atom_type_scat_Cromer_Mann_b4
_atom_type_scat_Cromer_Mann_c
_atom_type_scat_source
_atom_type_scat_dispersion_source
Br -0.28346 2.55990 17.17890 5.23580 5.63770 3.98510 2.17230 16.57960 0.26090 41.43280 2.95570 'International Tables Volume C Table 6.1.1.4 (pp. 500-502)' 'Henke, Gullikson and Davis, At. Data and Nucl. Data Tables, 1993, 54, 2'
C 0.00347 0.00161 2.31000 1.02000 1.58860 0.86500 20.84390 10.20750 0.56870 51.65120 0.21560 'International Tables Volume C Table 6.1.1.4 (pp. 500-502)' 'Henke, Gullikson and Davis, At. Data and Nucl. Data Tables, 1993, 54, 2'
H 0.00000 0.00000 0.49300 0.32291 0.14019 0.04081 10.51090 26.12570 3.14236 57.79970 0.00304 'International Tables Volume C Table 6.1.1.4 (pp. 500-502)' 'Henke, Gullikson and Davis, At. Data and Nucl. Data Tables, 1993, 54, 2'
N 0.00653 0.00323 12.21260 3.13220 2.01250 1.16630 0.00570 9.89330 28.99750 0.58260 -11.52900 'International Tables Volume C Table 6.1.1.4 (pp. 500-502)' 'Henke, Gullikson and Davis, At. Data and Nucl. Data Tables, 1993, 54, 2'
O 0.01158 0.00611 3.04850 2.28680 1.54630 0.86700 13.27710 5.70110 0.32390 32.90890 0.25080 'International Tables Volume C Table 6.1.1.4 (pp. 500-502)' 'Henke, Gullikson and Davis, At. Data and Nucl. Data Tables, 1993, 54, 2'
U -10.21193 10.40538 36.02280 23.41280 14.94910 4.18800 0.52930 3.32530 16.09270 100.61300 13.39660 'International Tables Volume C Table 6.1.1.4 (pp. 500-502)' 'Henke, Gullikson and Davis, At. Data and Nucl. Data Tables, 1993, 54, 2'

loop_
_geom_angle_atom_site_label_1
_geom_angle_atom_site_label_2
_geom_angle_atom_site_label_3
_geom_angle
_geom_angle_site_symmetry_1
_geom_angle_site_symmetry_3
_geom_angle_publ_flag
O4 U1 O3 69.36(11) . . ?
O13 U1 O3 166.19(15) 1_565 . ?
O13 U1 O4 119.63(12) 1_565 . ?
O12 U1 O3 138.24(12) 1_565 . ?
O12 U1 O4 68.89(12) 1_565 . ?
O12 U1 O13 51.86(13) 1_565 1_565 ?
O2 U1 O3 91.18(15) . . ?
O2 U1 O4 92.74(15) . . ?
O2 U1 O13 98.49(17) . 1_565 ?
O2 U1 O12 91.19(16) . 1_565 ?
O1 U1 O3 88.95(15) . . ?
O1 U1 O4 88.02(14) . . ?
O1 U1 O13 81.25(16) . 1_565 ?
O1 U1 O12 89.21(15) . 1_565 ?
O1 U1 O2 179.23(16) . . ?
O28 U1 O3 63.82(14) . . ?
O28 U1 O4 132.66(14) . . ?
O28 U1 O13 105.31(15) . 1_565 ?
O28 U1 O12 157.09(14) . 1_565 ?
O28 U1 O2 94.77(18) . . ?
O28 U1 O1 84.61(17) . . ?
O30 U1 O3 111.69(18) . . ?
O30 U1 O4 178.95(17) . . ?
O30 U1 O13 59.35(18) . 1_565 ?
O30 U1 O12 110.06(18) . 1_565 ?
O30 U1 O2 87.2(2) . . ?
O30 U1 O1 92.0(2) . . ?
O30 U1 O28 48.38(19) . . ?
O8 N28 O10 123.5(5) . . ?
O9 N28 O10 120.7(6) . . ?
O9 N28 O8 115.8(5) . . ?
U2 O3 U1 109.87(13) . . ?
H52b C52 H52a 107.5 . . ?
N27 C52 H52a 108.5(3) . . ?
N27 C52 H52b 108.5(3) . . ?
N26 C52 H52a 108.5(3) . . ?
N26 C52 H52b 108.5(3) . . ?
N26 C52 N27 114.9(4) . . ?
O4 U2 O3 71.14(11) . . ?
O6 U2 O3 90.36(16) . . ?
O6 U2 O4 91.10(17) . . ?
O5 U2 O3 93.26(15) . . ?
O5 U2 O4 89.76(15) . . ?
O5 U2 O6 176.37(18) . . ?
O7 U2 O3 83.33(14) . . ?
O7 U2 O4 154.45(15) . . ?
O7 U2 O6 89.9(2) . . ?
O7 U2 O5 90.86(18) . . ?
O8 U2 O3 161.25(14) . . ?
O8 U2 O4 127.51(14) . . ?
O8 U2 O6 87.54(18) . . ?
O8 U2 O5 89.14(17) . . ?
O8 U2 O7 78.03(16) . . ?
O9 U2 O3 148.26(13) . . ?
O9 U2 O4 77.21(12) . . ?
O9 U2 O6 87.95(18) . . ?
O9 U2 O5 88.81(16) . . ?
O9 U2 O7 128.34(15) . . ?
O9 U2 O8 50.30(14) . . ?
O7 C1 O11 126.1(5) . . ?
C2 C1 O11 119.4(5) . . ?
C2 C1 O7 114.6(5) . . ?
U2 O4 U1 108.54(13) . . ?
N27 C53 O22 124.5(6) . . ?
N16 C53 O22 126.4(6) . . ?
N16 C53 N27 109.1(4) . . ?
C5 C4 H4 120.0(3) . . ?
C2 C4 H4 120.0(3) . . ?
C2 C4 C5 120.0(5) . . ?
C19 O13 U1 88.1(3) . 1_545 ?
C48 N22 C35 125.6(5) . . ?
C47 N22 C35 110.6(5) . . ?
C47 N22 C48 123.2(4) . . ?
N3 C15 H15 120.1(3) . . ?
C18 C15 H15 120.1(3) . . ?
C18 C15 N3 119.8(5) . . ?
C1 O7 U2 159.7(4) . . ?
C13 N3 C15 119.0(4) . . ?
C14 N3 C15 121.1(5) . . ?
C14 N3 C13 119.8(5) . . ?
C17 C16 H16 120.3(3) . . ?
C14 C16 H16 120.3(3) . . ?
C14 C16 C17 119.5(5) . . ?
C19 C18 C15 118.5(5) . . ?
C17 C18 C15 119.0(5) . . ?
C17 C18 C19 122.2(5) . . ?
C45 N19 C32 112.7(6) . . ?
C44 N19 C32 125.0(6) . . ?
C44 N19 C45 120.6(6) . . ?
C33 N20 C45 112.6(6) . . ?
C46 N20 C45 121.6(6) . . ?
C46 N20 C33 125.2(5) . . ?
C55 N17 C54 121.3(5) . . ?
C42 N17 C54 124.6(5) . . ?
C42 N17 C55 112.3(5) . . ?
C25 N6 C26 121.9(5) . . ?
C38 N6 C26 111.4(5) . . ?
C38 N6 C25 125.0(5) . . ?
C25 N7 C37 123.8(5) . . ?
C24 N7 C37 112.1(4) . . ?
C24 N7 C25 123.6(4) . . ?
H32 C32 N19 111.2(3) . . ?
N12 C32 N19 115.3(5) . . ?
N12 C32 H32 111.2(3) . . ?
C33 C32 N19 103.6(6) . . ?
C33 C32 H32 111.2(3) . . ?
C33 C32 N12 103.7(5) . . ?
N18 C43 H43 111.2(3) . . ?
N13 C43 H43 111.2(3) . . ?
N13 C43 N18 116.4(5) . . ?
C42 C43 H43 111.2(3) . . ?
C42 C43 N18 103.0(5) . . ?
C42 C43 N13 103.3(5) . . ?
C41 C40 H40 111.4(3) . . ?
N4 C40 H40 111.4(3) . . ?
N4 C40 C41 103.5(4) . . ?
N27 C40 H40 111.4(3) . . ?
N27 C40 C41 103.8(4) . . ?
N27 C40 N4 114.8(4) . . ?
C7 N2 C6 118.8(4) . . ?
C3 N2 C6 120.8(5) . . ?
C3 N2 C7 120.3(5) . . ?
C23 N9 C35 124.6(5) . . ?
C22 N9 C35 110.7(5) . . ?
C22 N9 C23 123.2(4) . . ?
N9 C35 N22 116.9(4) . . ?
H35 C35 N22 110.1(3) . . ?
H35 C35 N9 110.1(3) . . ?
C34 C35 N22 104.3(4) . . ?
C34 C35 N9 104.9(5) . . ?
C34 C35 H35 110.1(3) . . ?
C44 N18 C43 123.4(6) . . ?
C55 N18 C43 112.6(5) . . ?
C55 N18 C44 122.9(6) . . ?
N20 C45 N19 107.2(6) . . ?
O21 C45 N19 127.7(6) . . ?
O21 C45 N20 125.1(7) . . ?
H13a C13 N3 109.7(3) . . ?
H13b C13 N3 109.7(3) . . ?
H13b C13 H13a 108.2 . . ?
C12 C13 N3 109.6(5) . . ?
C12 C13 H13a 109.7(4) . . ?
C12 C13 H13b 109.7(4) . . ?
H50b C50 H50a 107.7 . . ?
N24 C50 H50a 108.8(3) . . ?
N24 C50 H50b 108.8(3) . . ?
N25 C50 H50a 108.8(3) . . ?
N25 C50 H50b 108.8(3) . . ?
N25 C50 N24 113.8(5) . . ?
H12c C12 C13 107.7(3) . . ?
H12d C12 C13 107.7(4) . . ?
H12d C12 H12c 107.1 . . ?
H12a C12 C13 110.0(4) . . ?
H12a C12 H12c 30.0 . . ?
H12a C12 H12d 130.3 . . ?
H12b C12 C13 110.0(4) . . ?
H12b C12 H12c 81.8 . . ?
H12b C12 H12d 26.3 . . ?
H12b C12 H12a 108.3 . . ?
C11 C12 C13 118.5(9) . . ?
C11 C12 H12c 107.7(6) . . ?
C11 C12 H12d 107.7(7) . . ?
C11 C12 H12a 81.2(6) . . ?
C11 C12 H12b 123.6(7) . . ?
C9 C12 C13 108.7(9) . . ?
C9 C12 H12c 134.4(7) . . ?
C9 C12 H12d 86.9(8) . . ?
C9 C12 H12a 110.0(7) . . ?
C9 C12 H12b 110.0(8) . . ?
C9 C12 C11 28.8(7) . . ?
C19 O12 U1 89.5(3) . 1_545 ?
H37 C37 N7 111.6(3) . . ?
N24 C37 N7 115.2(4) . . ?
N24 C37 H37 111.6(3) . . ?
C36 C37 N7 103.0(4) . . ?
C36 C37 H37 111.6(3) . . ?
C36 C37 N24 103.3(4) . . ?
N11 C20 O17 126.6(6) . . ?
N12 C20 O17 126.5(6) . . ?
N12 C20 N11 106.9(5) . . ?
H9Bb C9B H9Ba 105.74251450(2) . . ?
C8 C9B H9Ba 104.7(8) . . ?
C8 C9B H9Bb 104.7(9) . . ?
C10A C9B H9Ba 104.7(11) . . ?
C10A C9B H9Bb 104.7(11) . . ?
C10A C9B C8 130.2(16) . . ?
C37 N24 C50 122.7(5) . . ?
C49 N24 C50 121.9(4) . . ?
C49 N24 C37 111.5(4) . . ?
C18 C19 O13 119.3(5) . . ?
O12 C19 O13 120.8(5) . . ?
O12 C19 C18 119.6(5) . . ?
U2 O8 N28 97.7(3) . . ?
H8aa C8 C9B 109.4(9) . . ?
H8ab C8 C9B 109.4(8) . . ?
H8ab C8 H8aa 108.0 . . ?
H8bc C8 C9B 96.1(8) . . ?
H8bc C8 H8aa 120.5 . . ?
H8bc C8 H8ab 15.1 . . ?
H8bd C8 C9B 121.2(9) . . ?
H8bd C8 H8aa 14.8 . . ?
H8bd C8 H8ab 94.6 . . ?
H8bd C8 H8bc 108.1 . . ?
C7 C8 C9B 111.2(9) . . ?
C7 C8 H8aa 109.4(3) . . ?
C7 C8 H8ab 109.4(4) . . ?
C7 C8 H8bc 109.6(4) . . ?
C7 C8 H8bd 109.6(3) . . ?
C9A C8 C9B 14.8(11) . . ?
C9A C8 H8aa 96.6(7) . . ?
C9A C8 H8ab 121.9(6) . . ?
C9A C8 H8bc 109.6(6) . . ?
C9A C8 H8bd 109.6(7) . . ?
C9A C8 C7 110.5(8) . . ?
U2 O9 N28 96.2(3) . . ?
C18 C17 C16 119.8(5) . . ?
H17 C17 C16 120.1(3) . . ?
H17 C17 C18 120.1(3) . . ?
C36 N23 C49 113.2(4) . . ?
C48 N23 C49 121.9(4) . . ?
C48 N23 C36 124.0(4) . . ?
C29 N15 C41 122.8(5) . . ?
C28 N15 C41 112.6(5) . . ?
C28 N15 C29 123.2(4) . . ?
C39 N5 C26 113.9(5) . . ?
C27 N5 C26 121.4(5) . . ?
C27 N5 C39 123.7(5) . . ?
N26 C51 O23 125.4(6) . . ?
N25 C51 O23 126.3(6) . . ?
N25 C51 N26 108.3(5) . . ?
H34 C34 C35 111.5(3) . . ?
N10 C34 C35 103.4(4) . . ?
N10 C34 H34 111.5(3) . . ?
N21 C34 C35 103.5(4) . . ?
N21 C34 H34 111.5(3) . . ?
N21 C34 N10 114.9(4) . . ?
C21 N10 C34 122.5(4) . . ?
C22 N10 C34 112.0(4) . . ?
C22 N10 C21 123.1(4) . . ?
N15 C41 C40 103.2(4) . . ?
H41 C41 C40 111.4(3) . . ?
H41 C41 N15 111.4(3) . . ?
N16 C41 C40 102.6(5) . . ?
N16 C41 N15 116.1(5) . . ?
N16 C41 H41 111.4(3) . . ?
N24 C49 O24 125.7(5) . . ?
N23 C49 O24 126.5(5) . . ?
N23 C49 N24 107.9(4) . . ?
N6 C26 O16 126.1(6) . . ?
N5 C26 O16 126.3(6) . . ?
N5 C26 N6 107.5(5) . . ?
H6 C6 N2 119.4(3) . . ?
C5 C6 N2 121.3(5) . . ?
C5 C6 H6 119.4(3) . . ?
N23 C36 C37 102.5(4) . . ?
H36 C36 C37 111.5(3) . . ?
H36 C36 N23 111.5(3) . . ?
N8 C36 C37 103.0(4) . . ?
N8 C36 N23 116.0(4) . . ?
N8 C36 H36 111.5(3) . . ?
C42 N14 C29 125.1(4) . . ?
C30 N14 C29 122.1(5) . . ?
C30 N14 C42 112.6(5) . . ?
C28 N4 C40 111.5(4) . . ?
C27 N4 C40 123.0(4) . . ?
C27 N4 C28 121.7(4) . . ?
C53 N27 C52 124.3(4) . . ?
C40 N27 C52 123.0(5) . . ?
C40 N27 C53 111.2(5) . . ?
N23 C48 N22 113.0(4) . . ?
H48a C48 N22 109.0(3) . . ?
H48a C48 N23 109.0(2) . . ?
H48b C48 N22 109.0(3) . . ?
H48b C48 N23 109.0(3) . . ?
H48b C48 H48a 107.8 . . ?
N7 C25 N6 113.5(4) . . ?
H25a C25 N6 108.9(3) . . ?
H25a C25 N7 108.9(3) . . ?
H25b C25 N6 108.9(3) . . ?
H25b C25 N7 108.9(3) . . ?
H25b C25 H25a 107.7 . . ?
C23 N8 C36 123.5(4) . . ?
C24 N8 C36 111.9(5) . . ?
C24 N8 C23 122.7(4) . . ?
C41 N16 C53 112.2(5) . . ?
C54 N16 C53 123.0(5) . . ?
C54 N16 C41 123.4(5) . . ?
C21 N11 C20 120.8(5) . . ?
C33 N11 C20 113.0(5) . . ?
C33 N11 C21 125.1(5) . . ?
N14 C29 N15 113.7(5) . . ?
H29a C29 N15 108.8(3) . . ?
H29a C29 N14 108.8(3) . . ?
H29b C29 N15 108.8(3) . . ?
H29b C29 N14 108.8(3) . . ?
H29b C29 H29a 107.7 . . ?
H31b C31 H31a 107.7 . . ?
N12 C31 H31a 108.9(3) . . ?
N12 C31 H31b 108.9(3) . . ?
N13 C31 H31a 108.9(4) . . ?
N13 C31 H31b 108.9(3) . . ?
N13 C31 N12 113.4(5) . . ?
H38 C38 N6 111.7(3) . . ?
C39 C38 N6 103.3(5) . . ?
C39 C38 H38 111.7(3) . . ?
N25 C38 N6 114.6(4) . . ?
N25 C38 H38 111.7(3) . . ?
N25 C38 C39 103.2(4) . . ?
N15 C28 O19 126.1(5) . . ?
N4 C28 O19 125.4(5) . . ?
N4 C28 N15 108.4(4) . . ?
O25 C47 N22 125.8(6) . . ?
N21 C47 N22 109.0(4) . . ?
N21 C47 O25 125.2(5) . . ?
C20 N12 C32 112.7(5) . . ?
C31 N12 C32 123.6(5) . . ?
C31 N12 C20 122.6(5) . . ?
C16 C14 N3 120.8(5) . . ?
H14 C14 N3 119.6(3) . . ?
H14 C14 C16 119.6(3) . . ?
C51 N26 C52 122.1(5) . . ?
C39 N26 C52 124.7(4) . . ?
C39 N26 C51 112.2(5) . . ?
C6 C5 C4 119.2(5) . . ?
H5 C5 C4 120.4(3) . . ?
H5 C5 C6 120.4(3) . . ?
C31 N13 C43 124.5(5) . . ?
C30 N13 C43 112.5(5) . . ?
C30 N13 C31 121.5(5) . . ?
N8 C23 N9 113.3(4) . . ?
H23a C23 N9 108.9(3) . . ?
H23a C23 N8 108.9(3) . . ?
H23b C23 N9 108.9(3) . . ?
H23b C23 N8 108.9(3) . . ?
H23b C23 H23a 107.7 . . ?
N11 C21 N10 114.9(4) . . ?
H21a C21 N10 108.6(3) . . ?
H21a C21 N11 108.6(3) . . ?
H21b C21 N10 108.6(3) . . ?
H21b C21 N11 108.6(3) . . ?
H21b C21 H21a 107.5 . . ?
H27d O27 H27c 104.5 . . ?
C8 C7 N2 113.4(5) . . ?
H7a C7 N2 108.9(3) . . ?
H7a C7 C8 108.9(3) . . ?
H7b C7 N2 108.9(3) . . ?
H7b C7 C8 108.9(4) . . ?
H7b C7 H7a 107.7 . . ?
C38 C39 N5 103.2(4) . . ?
N26 C39 N5 116.2(5) . . ?
N26 C39 C38 103.4(4) . . ?
H39 C39 N5 111.1(3) . . ?
H39 C39 C38 111.1(3) . . ?
H39 C39 N26 111.1(3) . . ?
C32 C33 N20 103.4(5) . . ?
N11 C33 N20 115.5(5) . . ?
N11 C33 C32 103.2(5) . . ?
H33 C33 N20 111.4(3) . . ?
H33 C33 C32 111.4(3) . . ?
H33 C33 N11 111.4(3) . . ?
H3 C3 N2 119.9(3) . . ?
C2 C3 N2 120.1(5) . . ?
C2 C3 H3 119.9(3) . . ?
N4 C27 N5 114.1(4) . . ?
H27a C27 N5 108.7(3) . . ?
H27a C27 N4 108.7(3) . . ?
H27b C27 N5 108.7(3) . . ?
H27b C27 N4 108.7(3) . . ?
H27b C27 H27a 107.6 . . ?
N18 C44 N19 113.1(5) . . ?
H44a C44 N19 109.0(4) . . ?
H44a C44 N18 109.0(4) . . ?
H44b C44 N19 109.0(4) . . ?
H44b C44 N18 109.0(4) . . ?
H44b C44 H44a 107.8 . . ?
N16 C54 N17 114.1(4) . . ?
H54a C54 N17 108.7(3) . . ?
H54a C54 N16 108.7(3) . . ?
H54b C54 N17 108.7(3) . . ?
H54b C54 N16 108.7(3) . . ?
H54b C54 H54a 107.6 . . ?
C51 N25 C50 123.1(4) . . ?
C38 N25 C50 123.5(5) . . ?
C38 N25 C51 112.5(4) . . ?
N9 C22 O15 125.2(5) . . ?
N10 C22 O15 126.9(5) . . ?
N10 C22 N9 108.0(4) . . ?
C47 N21 C34 112.0(4) . . ?
C46 N21 C34 121.5(5) . . ?
C46 N21 C47 123.1(4) . . ?
N17 C55 O20 125.9(6) . . ?
N18 C55 O20 126.4(6) . . ?
N18 C55 N17 107.7(6) . . ?
N7 C24 O14 126.3(5) . . ?
N8 C24 O14 124.6(5) . . ?
N8 C24 N7 109.1(4) . . ?
C4 C2 C1 121.3(5) . . ?
C3 C2 C1 120.1(4) . . ?
C3 C2 C4 118.5(4) . . ?
C43 C42 N17 103.4(5) . . ?
N14 C42 N17 116.5(5) . . ?
N14 C42 C43 103.2(4) . . ?
H42 C42 N17 111.1(3) . . ?
H42 C42 C43 111.1(3) . . ?
H42 C42 N14 111.1(3) . . ?
N14 C30 O18 126.6(6) . . ?
N13 C30 O18 125.3(6) . . ?
N13 C30 N14 108.1(5) . . ?
O29 N1 O28 122.1(10) . . ?
O30 N1 O28 115.6(10) . . ?
O30 N1 O29 122.2(11) . . ?
N21 C46 N20 114.8(5) . . ?
H46a C46 N20 108.6(3) . . ?
H46a C46 N21 108.6(3) . . ?
H46b C46 N20 108.6(3) . . ?
H46b C46 N21 108.6(3) . . ?
H46b C46 H46a 107.5 . . ?
H26b O26 H26a 104.6 . . ?
H11a C11 C12 110.2(7) . . ?
H11b C11 C12 110.2(7) . . ?
H11b C11 H11a 108.5 . . ?
C10 C11 C12 107.4(10) . . ?
C10 C11 H11a 110.2(8) . . ?
C10 C11 H11b 110.2(8) . . ?
N1 O28 U1 97.6(6) . . ?
N1 O30 U1 97.1(6) . . ?
H10a C10A C9B 110.1(10) . . ?
H10b C10A C9B 110.1(11) . . ?
H10b C10A H10a 108.4 . . ?
C9 C10A C9B 108.0(16) . . ?
C9 C10A H10a 110.1(11) . . ?
C9 C10A H10b 110.1(11) . . ?
H10c C10 C11 107.8(8) . . ?
H10d C10 C11 107.8(8) . . ?
H10d C10 H10c 107.1 . . ?
C9A C10 C11 118.0(12) . . ?
C9A C10 H10c 107.8(9) . . ?
C9A C10 H10d 107.8(9) . . ?
C10A C9 C12 115.3(14) . . ?
H9a C9 C12 108.5(7) . . ?
H9a C9 C10A 108.5(11) . . ?
H9b C9 C12 108.5(8) . . ?
H9b C9 C10A 108.5(11) . . ?
H9b C9 H9a 107.48697925(2) . . ?
C10 C9A C8 112.7(13) . . ?
H9Aa C9A C8 109.1(6) . . ?
H9Aa C9A C10 109.1(8) . . ?
H9Ab C9A C8 109.1(7) . . ?
H9Ab C9A C10 109.1(9) . . ?
H9Ab C9A H9Aa 107.8 . . ?

loop_
_geom_bond_atom_site_label_1
_geom_bond_atom_site_label_2
_geom_bond_distance
_geom_bond_site_symmetry_2
_geom_bond_publ_flag
U1 O3 2.341(3) . ?
U1 O4 2.381(3) . ?
U1 O13 2.530(4) 1_565 ?
U1 O12 2.501(4) 1_565 ?
U1 O2 1.777(4) . ?
U1 O1 1.777(3) . ?
U1 O28 2.573(5) . ?
U1 O30 2.583(6) . ?
N28 O10 1.226(6) . ?
N28 O8 1.254(7) . ?
N28 O9 1.276(6) . ?
O3 U2 2.310(3) . ?
C52 H52a 0.9700 . ?
C52 H52b 0.9700 . ?
C52 N27 1.429(8) . ?
C52 N26 1.457(8) . ?
U2 O4 2.309(3) . ?
U2 O6 1.773(4) . ?
U2 O5 1.766(4) . ?
U2 O7 2.269(4) . ?
U2 O8 2.513(4) . ?
U2 O9 2.530(4) . ?
C1 O11 1.206(7) . ?
C1 O7 1.254(7) . ?
C1 C2 1.508(7) . ?
C53 O22 1.234(6) . ?
C53 N27 1.360(7) . ?
C53 N16 1.361(7) . ?
O20 C55 1.227(8) . ?
C4 H4 0.9300 . ?
C4 C5 1.373(7) . ?
C4 C2 1.377(7) . ?
O13 C19 1.267(6) . ?
N22 C35 1.477(7) . ?
N22 C48 1.413(7) . ?
N22 C47 1.374(7) . ?
C15 H15 0.9300 . ?
C15 N3 1.340(7) . ?
C15 C18 1.380(7) . ?
N3 C13 1.499(7) . ?
N3 C14 1.339(7) . ?
O16 C26 1.202(7) . ?
O25 C47 1.212(6) . ?
C16 H16 0.9300 . ?
C16 C17 1.367(8) . ?
C16 C14 1.355(8) . ?
O15 C22 1.218(6) . ?
C18 C19 1.492(7) . ?
C18 C17 1.376(8) . ?
O14 C24 1.236(6) . ?
O17 C20 1.208(7) . ?
O19 C28 1.221(6) . ?
N19 C32 1.436(8) . ?
N19 C45 1.368(9) . ?
N19 C44 1.465(7) . ?
N20 C45 1.378(8) . ?
N20 C33 1.436(8) . ?
N20 C46 1.448(8) . ?
N17 C54 1.439(7) . ?
N17 C55 1.364(8) . ?
N17 C42 1.446(8) . ?
N6 C26 1.393(8) . ?
N6 C25 1.433(7) . ?
N6 C38 1.464(7) . ?
N7 C37 1.462(6) . ?
N7 C25 1.448(7) . ?
N7 C24 1.355(7) . ?
O18 C30 1.208(7) . ?
C32 H32 0.9800 . ?
C32 N12 1.447(8) . ?
C32 C33 1.540(9) . ?
C43 H43 0.9800 . ?
C43 N18 1.442(8) . ?
C43 N13 1.447(7) . ?
C43 C42 1.554(8) . ?
C40 H40 0.9800 . ?
C40 C41 1.554(9) . ?
C40 N4 1.452(6) . ?
C40 N27 1.451(6) . ?
N2 C6 1.320(8) . ?
N2 C7 1.484(7) . ?
N2 C3 1.357(6) . ?
O24 C49 1.212(7) . ?
N9 C35 1.437(6) . ?
N9 C23 1.437(7) . ?
N9 C22 1.389(7) . ?
C35 H35 0.9800 . ?
C35 C34 1.523(9) . ?
N18 C44 1.468(8) . ?
N18 C55 1.376(8) . ?
C45 O21 1.221(8) . ?
O23 C51 1.228(7) . ?
C13 H13a 0.9700 . ?
C13 H13b 0.9700 . ?
C13 C12 1.514(7) . ?
C50 H50a 0.9700 . ?
C50 H50b 0.9700 . ?
C50 N24 1.439(7) . ?
C50 N25 1.439(7) . ?
C12 H12c 0.9700 . ?
C12 H12d 0.9700 . ?
C12 H12a 0.9700 . ?
C12 H12b 0.9700 . ?
C12 C11 1.469(9) . ?
C12 C9 1.578(16) . ?
O12 C19 1.264(7) . ?
C37 H37 0.9800 . ?
C37 N24 1.457(6) . ?
C37 C36 1.565(7) . ?
C20 N11 1.377(7) . ?
C20 N12 1.379(7) . ?
C9B H9Ba 0.9700 . ?
C9B H9Bb 0.9700 . ?
C9B C8 1.462(11) . ?
C9B C10A 1.447(11) . ?
N24 C49 1.378(7) . ?
C8 H8aa 0.9700 . ?
C8 H8ab 0.9700 . ?
C8 H8bc 0.9700 . ?
C8 H8bd 0.9700 . ?
C8 C7 1.471(6) . ?
C8 C9A 1.565(18) . ?
C17 H17 0.9300 . ?
N23 C49 1.364(7) . ?
N23 C36 1.449(6) . ?
N23 C48 1.457(6) . ?
N15 C41 1.441(7) . ?
N15 C29 1.437(7) . ?
N15 C28 1.369(7) . ?
N5 C26 1.359(7) . ?
N5 C39 1.436(7) . ?
N5 C27 1.447(7) . ?
C51 N26 1.373(7) . ?
C51 N25 1.368(8) . ?
C34 H34 0.9800 . ?
C34 N10 1.446(6) . ?
C34 N21 1.462(6) . ?
N10 C21 1.434(7) . ?
N10 C22 1.365(7) . ?
C41 H41 0.9800 . ?
C41 N16 1.444(7) . ?
C6 H6 0.9300 . ?
C6 C5 1.356(8) . ?
C36 H36 0.9800 . ?
C36 N8 1.452(7) . ?
N14 C29 1.418(7) . ?
N14 C42 1.451(7) . ?
N14 C30 1.367(7) . ?
N4 C28 1.374(7) . ?
N4 C27 1.441(7) . ?
C48 H48a 0.9700 . ?
C48 H48b 0.9700 . ?
C25 H25a 0.9700 . ?
C25 H25b 0.9700 . ?
N8 C23 1.440(7) . ?
N8 C24 1.370(7) . ?
N16 C54 1.444(8) . ?
N11 C21 1.448(7) . ?
N11 C33 1.449(7) . ?
C29 H29a 0.9700 . ?
C29 H29b 0.9700 . ?
C31 H31a 0.9700 . ?
C31 H31b 0.9700 . ?
C31 N12 1.448(8) . ?
C31 N13 1.459(8) . ?
C38 H38 0.9800 . ?
C38 C39 1.555(8) . ?
C38 N25 1.451(6) . ?
C47 N21 1.367(7) . ?
C14 H14 0.9300 . ?
N26 C39 1.454(6) . ?
C5 H5 0.9300 . ?
N13 C30 1.374(8) . ?
C23 H23a 0.9700 . ?
C23 H23b 0.9700 . ?
C21 H21a 0.9700 . ?
C21 H21b 0.9700 . ?
O27 H27c 0.8505 . ?
O27 H27d 0.8501 . ?
C7 H7a 0.9700 . ?
C7 H7b 0.9700 . ?
C39 H39 0.9800 . ?
C33 H33 0.9800 . ?
C3 H3 0.9300 . ?
C3 C2 1.372(7) . ?
C27 H27a 0.9700 . ?
C27 H27b 0.9700 . ?
C44 H44a 0.9700 . ?
C44 H44b 0.9700 . ?
C54 H54a 0.9700 . ?
C54 H54b 0.9700 . ?
N21 C46 1.441(7) . ?
C42 H42 0.9800 . ?
N1 O28 1.248(11) . ?
N1 O29 1.229(10) . ?
N1 O30 1.249(11) . ?
C46 H46a 0.9700 . ?
C46 H46b 0.9700 . ?
O26 H26a 0.8509 . ?
O26 H26b 0.8486 . ?
C11 H11a 0.9700 . ?
C11 H11b 0.9700 . ?
C11 C10 1.585(18) . ?
C10A H10a 0.9700 . ?
C10A H10b 0.9700 . ?
C10A C9 1.45(2) . ?
C10 H10c 0.9700 . ?
C10 H10d 0.9700 . ?
C10 C9A 1.49(2) . ?
C9 H9a 0.9700 . ?
C9 H9b 0.9700 . ?
C9A H9Aa 0.9700 . ?
C9A H9Ab 0.9700 . ?

loop_
_geom_torsion_atom_site_label_1
_geom_torsion_atom_site_label_2
_geom_torsion_atom_site_label_3
_geom_torsion_atom_site_label_4
_geom_torsion
_geom_torsion_site_symmetry_1
_geom_torsion_site_symmetry_2
_geom_torsion_site_symmetry_3
_geom_torsion_site_symmetry_4
_geom_torsion_publ_flag
U1 O13 C19 C18 -141.7(3) 1_545 . . . ?
U1 O13 C19 O12 31.8(4) 1_545 . . . ?
U1 O12 C19 O13 -32.2(4) 1_545 . . . ?
U1 O12 C19 C18 141.3(3) 1_545 . . . ?
U1 O28 N1 O29 -168.4(3) . . . . ?
U1 O28 N1 O30 11.5(5) . . . . ?
U1 O30 N1 O28 -11.4(5) . . . . ?
U1 O30 N1 O29 168.5(3) . . . . ?
C52 N27 C53 O22 -3.4(6) . . . . ?
C52 N27 C53 N16 175.7(5) . . . . ?
C52 N27 C40 C41 -171.1(5) . . . . ?
C52 N27 C40 N4 76.6(5) . . . . ?
C52 N26 C51 O23 4.5(6) . . . . ?
C52 N26 C51 N25 -174.4(5) . . . . ?
C52 N26 C39 N5 -77.4(5) . . . . ?
C52 N26 C39 C38 170.3(6) . . . . ?
U2 O7 C1 O11 41.1(15) . . . . ?
U2 O7 C1 C2 -138.9(14) . . . . ?
C1 C2 C4 C5 179.3(5) . . . . ?
C1 C2 C3 N2 -179.0(5) . . . . ?
C53 N27 C40 C41 -4.2(4) . . . . ?
C53 N27 C40 N4 -116.5(4) . . . . ?
C53 N16 C41 C40 7.3(4) . . . . ?
C53 N16 C41 N15 119.1(4) . . . . ?
C53 N16 C54 N17 -110.8(6) . . . . ?
O20 C55 N17 C54 -2.0(7) . . . . ?
O20 C55 N17 C42 -167.4(6) . . . . ?
O20 C55 N18 C43 168.8(6) . . . . ?
O20 C55 N18 C44 0.5(7) . . . . ?
C4 C5 C6 N2 1.1(7) . . . . ?
C4 C2 C3 N2 1.1(6) . . . . ?
O13 C19 C18 C15 177.1(5) . . . . ?
O13 C19 C18 C17 3.0(7) . . . . ?
N22 C35 N9 C23 72.4(6) . . . . ?
N22 C35 N9 C22 -121.1(5) . . . . ?
N22 C35 C34 N10 123.5(4) . . . . ?
N22 C35 C34 N21 3.4(4) . . . . ?
N22 C48 N23 C49 104.4(5) . . . . ?
N22 C48 N23 C36 -87.0(5) . . . . ?
N22 C47 N21 C34 7.8(4) . . . . ?
N22 C47 N21 C46 167.3(4) . . . . ?
C15 N3 C13 C12 -81.6(6) . . . . ?
C15 N3 C14 C16 0.9(7) . . . . ?
C15 C18 C19 O12 3.5(6) . . . . ?
C15 C18 C17 C16 1.3(7) . . . . ?
N3 C13 C12 C11 162.1(7) . . . . ?
N3 C13 C12 C9 -168.3(9) . . . . ?
N3 C14 C16 C17 -0.1(8) . . . . ?
O16 C26 N6 C25 6.2(8) . . . . ?
O16 C26 N6 C38 172.0(6) . . . . ?
O16 C26 N5 C39 -171.3(7) . . . . ?
O16 C26 N5 C27 -2.7(8) . . . . ?
O25 C47 N21 C34 -171.7(5) . . . . ?
O25 C47 N21 C46 -12.2(6) . . . . ?
C16 C17 C18 C19 175.4(6) . . . . ?
O15 C22 N9 C35 -169.4(5) . . . . ?
O15 C22 N9 C23 -2.7(6) . . . . ?
O15 C22 N10 C34 169.3(5) . . . . ?
O15 C22 N10 C21 6.4(6) . . . . ?
O14 C24 N7 C37 -173.3(5) . . . . ?
O14 C24 N7 C25 -1.1(7) . . . . ?
O14 C24 N8 C36 170.7(5) . . . . ?
O14 C24 N8 C23 5.8(7) . . . . ?
O17 C20 N11 C21 -4.4(8) . . . . ?
O17 C20 N11 C33 -173.0(6) . . . . ?
O17 C20 N12 C32 173.4(6) . . . . ?
O17 C20 N12 C31 5.3(8) . . . . ?
O19 C28 N15 C41 -173.0(5) . . . . ?
O19 C28 N15 C29 -6.7(6) . . . . ?
O19 C28 N4 C40 171.2(5) . . . . ?
O19 C28 N4 C27 12.4(6) . . . . ?
N19 C32 N12 C20 115.9(6) . . . . ?
N19 C32 N12 C31 -76.2(7) . . . . ?
N19 C32 C33 N20 0.5(5) . . . . ?
N19 C32 C33 N11 -120.2(5) . . . . ?
N19 C45 N20 C33 -6.4(6) . . . . ?
N19 C45 N20 C46 -178.3(4) . . . . ?
N19 C44 N18 C43 84.7(6) . . . . ?
N19 C44 N18 C55 -108.3(6) . . . . ?
N20 C33 C32 N12 121.2(5) . . . . ?
N20 C33 N11 C20 -116.4(5) . . . . ?
N20 C33 N11 C21 75.7(6) . . . . ?
N20 C46 N21 C34 -87.8(5) . . . . ?
N20 C46 N21 C47 114.6(5) . . . . ?
N17 C54 N16 C41 83.8(6) . . . . ?
N17 C55 N18 C43 -9.5(5) . . . . ?
N17 C55 N18 C44 -177.8(4) . . . . ?
N17 C42 C43 N18 1.9(5) . . . . ?
N17 C42 C43 N13 -119.6(4) . . . . ?
N17 C42 N14 C29 -71.0(6) . . . . ?
N17 C42 N14 C30 113.9(5) . . . . ?
N6 C26 N5 C39 8.1(6) . . . . ?
N6 C26 N5 C27 176.7(4) . . . . ?
N6 C25 N7 C37 -82.8(5) . . . . ?
N6 C25 N7 C24 105.9(5) . . . . ?
N6 C38 C39 N5 0.7(4) . . . . ?
N6 C38 C39 N26 122.2(4) . . . . ?
N6 C38 N25 C50 73.2(6) . . . . ?
N6 C38 N25 C51 -117.5(5) . . . . ?
N7 C37 N24 C50 -79.9(5) . . . . ?
N7 C37 N24 C49 122.2(5) . . . . ?
N7 C37 C36 N23 -124.4(4) . . . . ?
N7 C37 C36 N8 -3.5(4) . . . . ?
N7 C24 N8 C36 -10.3(5) . . . . ?
N7 C24 N8 C23 -175.2(4) . . . . ?
O18 C30 N14 C29 -2.3(8) . . . . ?
O18 C30 N14 C42 172.9(6) . . . . ?
O18 C30 N13 C43 -171.4(6) . . . . ?
O18 C30 N13 C31 -4.7(8) . . . . ?
C32 N12 C20 N11 -6.1(5) . . . . ?
C32 N12 C31 N13 86.4(6) . . . . ?
C32 C33 N11 C20 -4.3(5) . . . . ?
C32 C33 N11 C21 -172.2(4) . . . . ?
C43 N13 C31 N12 -86.9(6) . . . . ?
C43 N13 C30 N14 6.2(5) . . . . ?
C43 C42 N14 C29 176.5(4) . . . . ?
C43 C42 N14 C30 1.4(5) . . . . ?
C40 C41 N15 C29 -169.1(4) . . . . ?
C40 C41 N15 C28 -2.8(5) . . . . ?
C40 C41 N16 C54 174.1(4) . . . . ?
C40 N4 C28 N15 -9.2(4) . . . . ?
C40 N4 C27 N5 89.6(5) . . . . ?
N2 C7 C8 C9B 179.4(10) . . . . ?
N2 C7 C8 C9A 163.5(8) . . . . ?
O24 C49 N24 C50 7.9(7) . . . . ?
O24 C49 N24 C37 166.0(6) . . . . ?
O24 C49 N23 C36 -168.9(6) . . . . ?
O24 C49 N23 C48 0.8(7) . . . . ?
N9 C35 C34 N10 0.1(4) . . . . ?
N9 C35 C34 N21 -120.0(4) . . . . ?
N9 C23 N8 C36 88.0(5) . . . . ?
N9 C23 N8 C24 -108.9(5) . . . . ?
N9 C22 N10 C34 -10.2(4) . . . . ?
N9 C22 N10 C21 -173.1(4) . . . . ?
C35 C34 N10 C21 169.1(4) . . . . ?
C35 C34 N10 C22 6.1(4) . . . . ?
C35 C34 N21 C47 -6.9(4) . . . . ?
C35 C34 N21 C46 -166.8(4) . . . . ?
O23 C51 N26 C39 173.7(6) . . . . ?
O23 C51 N25 C50 -2.4(8) . . . . ?
O23 C51 N25 C38 -171.7(6) . . . . ?
C13 C12 C11 C10 51.0(9) . . . . ?
C13 C12 C9 C10A -64.9(12) . . . . ?
C50 N24 C37 C36 168.6(5) . . . . ?
C50 N24 C49 N23 -171.5(5) . . . . ?
C50 N25 C51 N26 176.5(6) . . . . ?
C50 N25 C38 C39 -175.3(5) . . . . ?
C12 C11 C10 C9A -170.1(11) . . . . ?
C12 C9 C10A C9B 178.7(16) . . . . ?
C37 N24 C49 N23 -13.3(5) . . . . ?
C37 C36 N23 C49 -3.6(4) . . . . ?
C37 C36 N23 C48 -173.0(4) . . . . ?
C37 C36 N8 C23 173.2(4) . . . . ?
C37 C36 N8 C24 8.4(4) . . . . ?
C20 N11 C21 N10 106.7(5) . . . . ?
C20 N12 C31 N13 -106.8(6) . . . . ?
C9B C8 C9A C10 90(5) . . . . ?
N24 C49 N23 C36 10.5(5) . . . . ?
N24 C49 N23 C48 -179.9(4) . . . . ?
C8 C9A C10 C11 -63.9(14) . . . . ?
N23 C36 N8 C23 -75.7(5) . . . . ?
N23 C36 N8 C24 119.5(4) . . . . ?
N15 C41 N16 C54 -74.1(6) . . . . ?
N15 C29 N14 C42 84.1(5) . . . . ?
N15 C29 N14 C30 -101.2(5) . . . . ?
N15 C28 N4 C27 -167.9(4) . . . . ?
N5 C39 C38 N25 -118.9(4) . . . . ?
N5 C39 N26 C51 113.7(5) . . . . ?
N5 C27 N4 C28 -114.1(5) . . . . ?
C51 N26 C39 C38 1.4(5) . . . . ?
C51 N25 C38 C39 -6.0(5) . . . . ?
C34 N10 C21 N11 84.9(5) . . . . ?
N10 C21 N11 C33 -86.3(6) . . . . ?
N14 C30 N13 C31 172.9(4) . . . . ?

loop_
_restr_equal_distance_atom_site_label_1
_restr_equal_distance_atom_site_label_2
_restr_equal_distance_site_symmetry_2
_restr_equal_distance_class_id
C13 C12 1 1
C12 C11 1 1
C9B C8 1 1
C9B C10A 1 1
C8 C7 1 1
C11 C10A 1 1
O28 N1 1 2
O29 N1 1 2
O30 N1 1 2

loop_
_restr_equal_distance_class_class_id
_restr_equal_distance_class_target_weight_param
_restr_equal_distance_class_average
_restr_equal_distance_class_esd
_restr_equal_distance_class_diff_max
1 0.0100 1.4543 0.0452 0.0904
2 0.0100 1.2418 0.0090 0.0128

loop_
_restr_U_iso_atom_site_label
_restr_U_iso_weight_param
C9B 0.0100
C11 0.0100
C9 0.0100
C9A 0.0100

loop_
_smtbx_masks_void_nr
_smtbx_masks_void_average_x
_smtbx_masks_void_average_y
_smtbx_masks_void_average_z
_smtbx_masks_void_volume
_smtbx_masks_void_count_electrons
_smtbx_masks_void_content
1 0.171 0.148 0.891 8.0 3.6 '0.5 water'
2 0.171 0.852 0.391 8.0 3.5 '0.5 water'
3 0.671 0.352 0.391 8.0 3.5 '0.5 water'
4 0.671 0.648 0.891 8.0 3.6 '0.5 water'

loop_
_restr_chirality_atom_site_label_1
_restr_chirality_atom_site_label_2
_restr_chirality_atom_site_label_3
_restr_chirality_atom_site_label_4
_restr_chirality_site_symmetry_1
_restr_chirality_site_symmetry_2
_restr_chirality_site_symmetry_3
_restr_chirality_site_symmetry_4
_restr_chirality_volume_target
_restr_chirality_weight_param
_restr_chirality_diff
O28 O30 O29 N1 1 1 1 1 0.0000 0.0100 0.0027

loop_
_restr_rigu_atom_site_label_1
_restr_rigu_atom_site_label_2
_restr_rigu_target_weight_param
_restr_rigu_u13_diff
_restr_rigu_u23_diff
_restr_rigu_u33_diff
C12 C11 0.001000 -0.001169 0.000251 -0.001279
C9B C10A 0.001000 -0.000158 -0.000437 -0.000051
